data_7018675
loop_
_publ_author_name
'Tan, Jin-Chong'
'Jain, Prashant'
'Cheetham, Anthony K.'

_publ_section_title
;
 Influence of ligand field stabilization energy on the elastic properties
 of multiferroic MOFs with the perovskite architecture.
;
_journal_issue 14
_journal_name_full 'Dalton transactions (Cambridge, England : 2003)'
_journal_page_first 3949
_journal_page_last 3952
_journal_paper_doi 10.1039/c2dt12300b
_journal_volume 41
_journal_year 2012
_chemical_formula_moiety Co(CHOO)3.(NH2(CH3)2)
_chemical_formula_sum 'C5 H11 Co N O6'
_chemical_formula_weight 240.08
_chemical_name_systematic
;
?
;
_space_group_IT_number 167
_symmetry_cell_setting trigonal
_symmetry_space_group_name_Hall '-R 3 2"c'
_symmetry_space_group_name_H-M 'R -3 c :H'
_atom_sites_solution_hydrogens geom
_atom_sites_solution_primary direct
_atom_sites_solution_secondary difmap
_audit_creation_method SHELXL-97
_cell_angle_alpha 90.00
_cell_angle_beta 90.00
_cell_angle_gamma 120.00
_cell_formula_units_Z 6
_cell_length_a 8.1989(12)
_cell_length_b 8.1989(12)
_cell_length_c 22.224(4)
_cell_measurement_reflns_used 5202
_cell_measurement_temperature 293(2)
_cell_measurement_theta_max 30.44
_cell_measurement_theta_min 4.66
_cell_volume 1293.8(4)
_computing_cell_refinement
;
Molecular Structure Corporation (1994) MSC/AFC Diffractometer
Control Software MSC, 3200 Research Forest Drive, The Woodlands,
TX 77381, USA.'
;
_computing_data_collection
;
Molecular Structure Corporation (1994) MSC/AFC Diffractometer
Control Software MSC, 3200 Research Forest Drive, The Woodlands,
TX 77381, USA.
;
_computing_data_reduction
;
Sheldrick, G. M. (1997) SHELXS97, Program for the Solution
of Crystal Structure,University of Gottingen, Germany.
;
_computing_molecular_graphics
;
Interactive Molecular Graphics XP, Virsion 4.2 for MSDOS (1990),
Siemens AnalyticalX-ray Instruments Inc., Madison, Wisconsin,USA.
;
_computing_publication_material
;
Sheldrick, G. M. (1997) SHELXL97, Program for the refinement
of Crystal Structure,University of Gottingen, Germany.'
;
_computing_structure_refinement
;
Sheldrick, G. M. (1997) SHELXL97, Program for the Refinement
of Crystal Structure,University of Gottingen, Germany.
;
_computing_structure_solution
;
Sheldrick, G. M. (1997) SHELXS97, Program for the Solution
of Crystal Structure,University of Gottingen, Germany.
;
_diffrn_ambient_temperature 293(2)
_diffrn_detector_area_resol_mean '100x100 microns'
_diffrn_measured_fraction_theta_full 0.991
_diffrn_measured_fraction_theta_max 0.991
_diffrn_measurement_device_type 'Rigaku RAXIS RAPID IP'
_diffrn_measurement_method Oscillation
_diffrn_radiation_monochromator graphite
_diffrn_radiation_source 'fine-focus sealed tube'
_diffrn_radiation_type MoK\a
_diffrn_radiation_wavelength 0.71073
_diffrn_reflns_av_R_equivalents 0.0406
_diffrn_reflns_av_sigmaI/netI 0.0419
_diffrn_reflns_limit_h_max 10
_diffrn_reflns_limit_h_min -10
_diffrn_reflns_limit_k_max 9
_diffrn_reflns_limit_k_min -9
_diffrn_reflns_limit_l_max 31
_diffrn_reflns_limit_l_min -31
_diffrn_reflns_number 5202
_diffrn_reflns_theta_full 30.44
_diffrn_reflns_theta_max 30.44
_diffrn_reflns_theta_min 4.66
_exptl_absorpt_coefficient_mu 1.989
_exptl_absorpt_correction_T_max 0.742
_exptl_absorpt_correction_T_min 0.547
_exptl_absorpt_correction_type empirical
_exptl_crystal_colour pink
_exptl_crystal_density_diffrn 1.849
_exptl_crystal_density_method 'not measured'
_exptl_crystal_description block
_exptl_crystal_F_000 738
_exptl_crystal_size_max 0.25
_exptl_crystal_size_mid 0.25
_exptl_crystal_size_min 0.15
_refine_diff_density_max 0.304
_refine_diff_density_min -0.518
_refine_diff_density_rms 0.070
_refine_ls_extinction_coef 0.0067(6)
_refine_ls_extinction_expression Fc^*^=kFc[1+0.001xFc^2^\l^3^/sin(2\q)]^-1/4^
_refine_ls_extinction_method SHELXL
_refine_ls_goodness_of_fit_ref 0.877
_refine_ls_hydrogen_treatment mixed
_refine_ls_matrix_type full
_refine_ls_number_parameters 26
_refine_ls_number_reflns 442
_refine_ls_number_restraints 0
_refine_ls_restrained_S_all 0.877
_refine_ls_R_factor_all 0.0339
_refine_ls_R_factor_gt 0.0247
_refine_ls_shift/su_max 0.000
_refine_ls_shift/su_mean 0.000
_refine_ls_structure_factor_coef Fsqd
_refine_ls_weighting_details 'calc w=1/[\s^2^(Fo^2^)+(0.0127P)^2^+0.0000P] where P=(Fo^2^+2Fc^2^)/3'
_refine_ls_weighting_scheme calc
_refine_ls_wR_factor_gt 0.0438
_refine_ls_wR_factor_ref 0.0448
_reflns_number_gt 337
_reflns_number_total 442
_reflns_threshold_expression >2sigma(I)
_cod_data_source_file c2dt12300b.txt
_cod_data_source_block Co(CHOO)3.(NH2(CH3)2)
_cod_original_sg_symbol_H-M R-3c
_cod_database_code 7018675

loop_
_symmetry_equiv_pos_as_xyz
'x, y, z'
'-y, x-y, z'
'-x+y, -x, z'
'y, x, -z+1/2'
'x-y, -y, -z+1/2'
'-x, -x+y, -z+1/2'
'x+2/3, y+1/3, z+1/3'
'-y+2/3, x-y+1/3, z+1/3'
'-x+y+2/3, -x+1/3, z+1/3'
'y+2/3, x+1/3, -z+5/6'
'x-y+2/3, -y+1/3, -z+5/6'
'-x+2/3, -x+y+1/3, -z+5/6'
'x+1/3, y+2/3, z+2/3'
'-y+1/3, x-y+2/3, z+2/3'
'-x+y+1/3, -x+2/3, z+2/3'
'y+1/3, x+2/3, -z+7/6'
'x-y+1/3, -y+2/3, -z+7/6'
'-x+1/3, -x+y+2/3, -z+7/6'
'-x, -y, -z'
'y, -x+y, -z'
'x-y, x, -z'
'-y, -x, z-1/2'
'-x+y, y, z-1/2'
'x, x-y, z-1/2'
'-x+2/3, -y+1/3, -z+1/3'
'y+2/3, -x+y+1/3, -z+1/3'
'x-y+2/3, x+1/3, -z+1/3'
'-y+2/3, -x+1/3, z-1/6'
'-x+y+2/3, y+1/3, z-1/6'
'x+2/3, x-y+1/3, z-1/6'
'-x+1/3, -y+2/3, -z+2/3'
'y+1/3, -x+y+2/3, -z+2/3'
'x-y+1/3, x+2/3, -z+2/3'
'-y+1/3, -x+2/3, z+1/6'
'-x+y+1/3, y+2/3, z+1/6'
'x+1/3, x-y+2/3, z+1/6'

loop_
_atom_site_label
_atom_site_type_symbol
_atom_site_fract_x
_atom_site_fract_y
_atom_site_fract_z
_atom_site_U_iso_or_equiv
_atom_site_adp_type
_atom_site_occupancy
_atom_site_symmetry_multiplicity
_atom_site_calc_flag
_atom_site_refinement_flags
Co1 Co 0.3333 0.6667 0.1667 0.01612(17) Uani 1 6 d S
O1 O 0.34145(15) 0.45821(14) 0.11327(4) 0.0269(3) Uani 1 1 d .
N1 N 0.6667 0.4210(7) 0.0833 0.0326(13) Uani 0.33 2 d SP
C1 C 0.2090(2) 0.3333 0.0833 0.0229(5) Uani 1 2 d S
H1 H 0.0956 0.3333 0.0833 0.028 Uiso 1 2 calc SR
C2 C 0.6667 0.3333 0.13830(13) 0.0524(9) Uani 1 3 d S

loop_
_atom_site_aniso_label
_atom_site_aniso_U_11
_atom_site_aniso_U_22
_atom_site_aniso_U_33
_atom_site_aniso_U_23
_atom_site_aniso_U_13
_atom_site_aniso_U_12
Co1 0.01635(19) 0.01635(19) 0.0156(2) 0.000 0.000 0.00818(9)
O1 0.0252(5) 0.0255(6) 0.0304(5) -0.0099(4) -0.0046(4) 0.0128(5)
N1 0.028(3) 0.025(2) 0.046(3) 0.0035(12) 0.007(2) 0.0138(15)
C1 0.0211(8) 0.0221(11) 0.0259(9) -0.0001(8) 0.0000(4) 0.0110(5)
C2 0.0631(14) 0.0631(14) 0.0310(14) 0.000 0.000 0.0315(7)

loop_
_atom_type_symbol
_atom_type_description
_atom_type_scat_dispersion_real
_atom_type_scat_dispersion_imag
_atom_type_scat_source
C C 0.0033 0.0016 'International Tables Vol C Tables 4.2.6.8 and 6.1.1.4'
H H 0.0000 0.0000 'International Tables Vol C Tables 4.2.6.8 and 6.1.1.4'
N N 0.0061 0.0033 'International Tables Vol C Tables 4.2.6.8 and 6.1.1.4'
O O 0.0106 0.0060 'International Tables Vol C Tables 4.2.6.8 and 6.1.1.4'
Co Co 0.3494 0.9721 'International Tables Vol C Tables 4.2.6.8 and 6.1.1.4'

loop_
_geom_angle_atom_site_label_1
_geom_angle_atom_site_label_2
_geom_angle_atom_site_label_3
_geom_angle
_geom_angle_site_symmetry_1
_geom_angle_site_symmetry_3
O1 Co1 O1 91.44(4) 25_565 26_455
O1 Co1 O1 91.44(4) 25_565 27
O1 Co1 O1 91.44(4) 26_455 27
O1 Co1 O1 88.56(4) 25_565 3_565
O1 Co1 O1 88.56(4) 26_455 3_565
O1 Co1 O1 180.0 27 3_565
O1 Co1 O1 88.56(4) 25_565 2_665
O1 Co1 O1 180.0 26_455 2_665
O1 Co1 O1 88.56(4) 27 2_665
O1 Co1 O1 91.44(4) 3_565 2_665
O1 Co1 O1 180.0 25_565 .
O1 Co1 O1 88.56(4) 26_455 .
O1 Co1 O1 88.56(4) 27 .
O1 Co1 O1 91.44(4) 3_565 .
O1 Co1 O1 91.44(4) 2_665 .
C1 O1 Co1 126.71(11) . .
N1 N1 N1 60.0 2_655 3_665
N1 N1 C2 63.95(17) 2_655 16_544
N1 N1 C2 63.95(17) 3_665 16_544
N1 N1 C2 63.95(17) 2_655 .
N1 N1 C2 63.95(17) 3_665 .
C2 N1 C2 119.1(4) 16_544 .
O1 C1 O1 125.27(19) 17_554 .
N1 C2 N1 52.1(3) 3_665 2_655
N1 C2 N1 52.1(3) 3_665 .
N1 C2 N1 52.1(3) 2_655 .

loop_
_geom_bond_atom_site_label_1
_geom_bond_atom_site_label_2
_geom_bond_distance
_geom_bond_site_symmetry_2
Co1 O1 2.1089(10) 25_565
Co1 O1 2.1089(10) 26_455
Co1 O1 2.1089(10) 27
Co1 O1 2.1088(10) 3_565
Co1 O1 2.1088(10) 2_665
Co1 O1 2.1088(10) .
O1 C1 1.2483(14) .
N1 N1 1.245(10) 2_655
N1 N1 1.245(10) 3_665
N1 C2 1.417(4) 16_544
N1 C2 1.417(4) .
C1 O1 1.2483(14) 17_554
C2 N1 1.417(4) 3_665
C2 N1 1.417(4) 2_655

loop_
_geom_torsion_atom_site_label_1
_geom_torsion_atom_site_label_2
_geom_torsion_atom_site_label_3
_geom_torsion_atom_site_label_4
_geom_torsion
_geom_torsion_site_symmetry_1
_geom_torsion_site_symmetry_4
O1 Co1 O1 C1 74(4) 25_565 .
O1 Co1 O1 C1 61.53(5) 26_455 .
O1 Co1 O1 C1 153.01(9) 27 .
O1 Co1 O1 C1 -26.99(9) 3_565 .
O1 Co1 O1 C1 -118.47(5) 2_665 .
Co1 O1 C1 O1 -177.95(9) . 17_554
N1 N1 C2 N1 67.63(11) 2_655 3_665
C2 N1 C2 N1 33.82(6) 16_544 3_665
N1 N1 C2 N1 -67.63(11) 3_665 2_655
C2 N1 C2 N1 -33.82(6) 16_544 2_655
